data_7056796
loop_
_publ_author_name
'Zabierowski, Piotr'
'Hodorowicz, Maciej'
'Szklarzewicz, Janusz'

_publ_section_title
;
 Templated metalophilicity: synthesis of halometallic double salts
 directed by a dicopper(i) hydrazinyl-tetraimine nanocation
;
_journal_issue 2
_journal_name_full 'New Journal of Chemistry'
_journal_page_first 817
_journal_paper_doi 10.1039/C7NJ03919K
_journal_volume 42
_journal_year 2018
_chemical_formula_sum 'C18 H16 N6'
_chemical_formula_weight 316.37
_space_group_crystal_system monoclinic
_space_group_IT_number 14
_space_group_name_Hall '-P 2ybc'
_space_group_name_H-M_alt 'P 1 21/c 1'
_symmetry_space_group_name_Hall '-P 2ybc'
_symmetry_space_group_name_H-M 'P 1 21/c 1'
_atom_sites_solution_hydrogens mixed
_audit_creation_method SHELXL-2014/6
_audit_update_record
;
2017-06-09 deposited with the CCDC.
2017-12-08 downloaded from the CCDC.
;
_cell_angle_alpha 90
_cell_angle_beta 99.671(2)
_cell_angle_gamma 90
_cell_formula_units_Z 4
_cell_length_a 10.1182(2)
_cell_length_b 12.9469(3)
_cell_length_c 12.1513(4)
_cell_measurement_temperature 298(2)
_cell_volume 1569.19(7)
_computing_structure_refinement 'SHELXL-2014/6 (Sheldrick, 2014)'
_diffrn_ambient_temperature 298(2)
_diffrn_measured_fraction_theta_full 0.998
_diffrn_measured_fraction_theta_max 0.998
_diffrn_radiation_type MoK\a
_diffrn_radiation_wavelength 0.71073
_diffrn_reflns_av_unetI/netI 0.0458
_diffrn_reflns_Laue_measured_fraction_full 0.998
_diffrn_reflns_Laue_measured_fraction_max 0.998
_diffrn_reflns_number 3577
_diffrn_reflns_point_group_measured_fraction_full 0.998
_diffrn_reflns_point_group_measured_fraction_max 0.998
_diffrn_reflns_theta_full 25.242
_diffrn_reflns_theta_max 27.471
_diffrn_reflns_theta_min 2.893
_exptl_absorpt_coefficient_mu 0.085
_exptl_crystal_density_diffrn 1.339
_exptl_crystal_F_000 664
_exptl_crystal_size_max 0.36
_exptl_crystal_size_mid 0.33
_exptl_crystal_size_min 0.22
_refine_diff_density_max 0.161
_refine_diff_density_min -0.134
_refine_diff_density_rms 0.039
_refine_ls_extinction_coef 0.042(5)
_refine_ls_extinction_expression Fc^*^=kFc[1+0.001xFc^2^\l^3^/sin(2\q)]^-1/4^
_refine_ls_extinction_method SHELXL
_refine_ls_goodness_of_fit_ref 0.761
_refine_ls_hydrogen_treatment mixed
_refine_ls_matrix_type full
_refine_ls_number_parameters 234
_refine_ls_number_reflns 3577
_refine_ls_number_restraints 0
_refine_ls_restrained_S_all 0.761
_refine_ls_R_factor_all 0.0699
_refine_ls_R_factor_gt 0.0407
_refine_ls_shift/su_max 0.000
_refine_ls_shift/su_mean 0.000
_refine_ls_structure_factor_coef Fsqd
_refine_ls_weighting_details 'w=1/[\s^2^(Fo^2^)+(0.1065P)^2^] where P=(Fo^2^+2Fc^2^)/3'
_refine_ls_weighting_scheme calc
_refine_ls_wR_factor_gt 0.1102
_refine_ls_wR_factor_ref 0.1301
_reflns_Friedel_coverage 0.000
_reflns_number_gt 2314
_reflns_number_total 3577
_reflns_threshold_expression 'I > 2\s(I)'
_cod_data_source_file c7nj03919k2.cif
_cod_data_source_block shelx_CCDC1
_cod_depositor_comments 'Adding full bibliography for 7056795--7056798.cif.'
_cod_database_code 7056796
_shelxl_version_number 2014/6
_shelx_space_group_comment
;
The symmetry employed for this shelxl refinement is uniquely defined
by the following loop, which should always be used as a source of
symmetry information in preference to the above space-group names.
They are only intended as comments.
;

loop_
_space_group_symop_operation_xyz
'x, y, z'
'-x, y+1/2, -z+1/2'
'-x, -y, -z'
'x, -y-1/2, z-1/2'

loop_
_atom_site_label
_atom_site_type_symbol
_atom_site_fract_x
_atom_site_fract_y
_atom_site_fract_z
_atom_site_U_iso_or_equiv
_atom_site_adp_type
_atom_site_occupancy
_atom_site_site_symmetry_order
_atom_site_calc_flag
_atom_site_refinement_flags_posn
_atom_site_refinement_flags_adp
N1 N 0.64249(12) 0.31097(10) 0.50702(9) 0.0512(3) Uani 1 1 d . .
N2 N 0.68415(10) 0.27976(9) 0.41064(9) 0.0440(3) Uani 1 1 d . .
N3 N 0.85709(11) 0.20589(10) 0.33618(10) 0.0522(3) Uani 1 1 d . .
N4 N 0.55365(11) 0.15022(9) 0.28812(9) 0.0435(3) Uani 1 1 d . .
H4B H 0.6263(15) 0.1101(13) 0.2826(13) 0.058(5) Uiso 1 1 d . .
N5 N 0.48847(12) 0.11055(9) 0.37326(10) 0.0457(3) Uani 1 1 d . .
H5B H 0.5408(17) 0.0864(14) 0.4356(15) 0.066(5) Uiso 1 1 d . .
N6 N 0.33385(12) -0.00365(10) 0.41873(11) 0.0573(3) Uani 1 1 d . .
C1 C 0.59266(13) 0.25830(10) 0.30476(11) 0.0417(3) Uani 1 1 d . .
H1 H 0.6444(13) 0.2732(11) 0.2469(12) 0.044(4) Uiso 1 1 d . .
C2 C 0.47160(12) 0.32664(10) 0.29619(11) 0.0424(3) Uani 1 1 d . .
C3 C 0.39473(15) 0.35024(12) 0.19340(12) 0.0539(4) Uani 1 1 d . .
H3 H 0.4197 0.3258 0.1279 0.065 Uiso 1 1 calc R U
C4 C 0.28059(16) 0.41044(13) 0.18903(15) 0.0638(4) Uani 1 1 d . .
H4 H 0.2292 0.4261 0.1202 0.077 Uiso 1 1 calc R U
C5 C 0.24219(16) 0.44735(13) 0.28516(16) 0.0638(4) Uani 1 1 d . .
H5 H 0.1647 0.4868 0.2811 0.077 Uiso 1 1 calc R U
C6 C 0.31877(15) 0.42575(12) 0.38710(15) 0.0587(4) Uani 1 1 d . .
H6 H 0.2935 0.4511 0.4521 0.070 Uiso 1 1 calc R U
C7 C 0.43425(13) 0.36584(11) 0.39313(12) 0.0465(3) Uani 1 1 d . .
C8 C 0.52360(15) 0.34809(13) 0.49758(12) 0.0533(4) Uani 1 1 d . .
H8 H 0.4978(16) 0.3718(14) 0.5686(14) 0.069(5) Uiso 1 1 d . .
C9 C 0.82065(13) 0.25804(10) 0.42035(11) 0.0438(3) Uani 1 1 d . .
C10 C 0.91188(14) 0.29094(13) 0.51333(14) 0.0581(4) Uani 1 1 d . .
H10 H 0.8833 0.3267 0.5714 0.070 Uiso 1 1 calc R U
C11 C 1.04483(16) 0.26861(15) 0.51581(17) 0.0729(5) Uani 1 1 d . .
H11 H 1.1079 0.2886 0.5769 0.087 Uiso 1 1 calc R U
C12 C 1.08538(16) 0.21686(15) 0.42844(18) 0.0737(5) Uani 1 1 d . .
H12 H 1.1754 0.2023 0.4284 0.088 Uiso 1 1 calc R U
C13 C 0.98793(15) 0.18745(14) 0.34100(15) 0.0636(4) Uani 1 1 d . .
H13 H 1.0148 0.1526 0.2816 0.076 Uiso 1 1 calc R U
C14 C 0.37358(13) 0.05397(10) 0.33910(11) 0.0415(3) Uani 1 1 d . .
C15 C 0.30121(13) 0.05896(12) 0.23076(12) 0.0503(4) Uani 1 1 d . .
H15 H 0.3299 0.1007 0.1772 0.060 Uiso 1 1 calc R U
C16 C 0.18673(14) 0.00079(13) 0.20517(14) 0.0603(4) Uani 1 1 d . .
H16 H 0.1380 0.0017 0.1331 0.072 Uiso 1 1 calc R U
C17 C 0.14424(15) -0.05882(12) 0.28627(16) 0.0652(5) Uani 1 1 d . .
H17 H 0.0670 -0.0988 0.2706 0.078 Uiso 1 1 calc R U
C18 C 0.21970(17) -0.05713(13) 0.39078(16) 0.0675(5) Uani 1 1 d . .
H18 H 0.1898 -0.0957 0.4463 0.081 Uiso 1 1 calc R U

loop_
_atom_site_aniso_label
_atom_site_aniso_U_11
_atom_site_aniso_U_22
_atom_site_aniso_U_33
_atom_site_aniso_U_23
_atom_site_aniso_U_13
_atom_site_aniso_U_12
N1 0.0545(7) 0.0607(8) 0.0382(6) -0.0024(5) 0.0072(5) -0.0039(6)
N2 0.0430(6) 0.0500(6) 0.0386(6) -0.0017(5) 0.0054(4) -0.0036(5)
N3 0.0513(7) 0.0514(7) 0.0541(7) 0.0015(6) 0.0088(5) 0.0045(5)
N4 0.0474(6) 0.0426(6) 0.0411(6) -0.0012(5) 0.0092(5) -0.0015(5)
N5 0.0525(7) 0.0440(6) 0.0387(6) 0.0044(5) 0.0021(5) -0.0082(5)
N6 0.0593(7) 0.0514(7) 0.0588(8) 0.0144(6) 0.0034(6) -0.0084(6)
C1 0.0443(7) 0.0458(7) 0.0351(7) 0.0024(5) 0.0070(5) -0.0047(5)
C2 0.0437(6) 0.0389(7) 0.0439(7) 0.0051(5) 0.0049(5) -0.0073(5)
C3 0.0603(8) 0.0498(8) 0.0483(8) 0.0054(6) -0.0002(7) -0.0025(7)
C4 0.0600(9) 0.0544(9) 0.0701(11) 0.0113(8) -0.0093(8) 0.0000(7)
C5 0.0505(8) 0.0505(9) 0.0882(13) 0.0082(8) 0.0055(8) 0.0051(7)
C6 0.0532(8) 0.0558(9) 0.0699(10) 0.0009(8) 0.0181(8) 0.0006(7)
C7 0.0469(7) 0.0446(7) 0.0488(8) 0.0035(6) 0.0105(6) -0.0058(6)
C8 0.0564(8) 0.0623(9) 0.0437(8) -0.0029(7) 0.0153(7) -0.0013(7)
C9 0.0438(7) 0.0382(7) 0.0481(7) 0.0055(6) 0.0037(5) -0.0043(5)
C10 0.0529(8) 0.0540(9) 0.0632(10) -0.0078(7) -0.0022(7) -0.0042(7)
C11 0.0499(8) 0.0656(11) 0.0950(14) -0.0077(10) -0.0114(9) -0.0026(8)
C12 0.0466(8) 0.0686(11) 0.1040(15) 0.0026(10) 0.0069(9) 0.0073(8)
C13 0.0549(9) 0.0622(10) 0.0752(11) 0.0041(8) 0.0153(8) 0.0089(7)
C14 0.0457(7) 0.0334(6) 0.0452(7) -0.0004(5) 0.0068(6) 0.0022(5)
C15 0.0491(7) 0.0548(8) 0.0455(8) -0.0006(6) 0.0034(6) 0.0007(6)
C16 0.0506(8) 0.0619(10) 0.0645(10) -0.0113(8) -0.0018(7) 0.0019(7)
C17 0.0500(8) 0.0446(8) 0.0979(14) -0.0043(8) 0.0035(9) -0.0055(7)
C18 0.0630(9) 0.0525(9) 0.0860(13) 0.0183(9) 0.0096(9) -0.0101(7)

loop_
_atom_type_symbol
_atom_type_description
_atom_type_scat_dispersion_real
_atom_type_scat_dispersion_imag
_atom_type_scat_source
C C 0.0033 0.0016 'International Tables Vol C Tables 4.2.6.8 and 6.1.1.4'
H H 0.0000 0.0000 'International Tables Vol C Tables 4.2.6.8 and 6.1.1.4'
N N 0.0061 0.0033 'International Tables Vol C Tables 4.2.6.8 and 6.1.1.4'

loop_
_geom_angle_atom_site_label_1
_geom_angle_atom_site_label_2
_geom_angle_atom_site_label_3
_geom_angle
C8 N1 N2 116.91(12)
N1 N2 C1 124.13(10)
N1 N2 C9 115.44(11)
C9 N2 C1 120.10(11)
C9 N3 C13 117.26(13)
N5 N4 H4B 109.2(10)
N5 N4 C1 113.31(10)
C1 N4 H4B 110.7(10)
N4 N5 H5B 117.3(10)
C14 N5 N4 116.51(11)
C14 N5 H5B 114.5(11)
C14 N6 C18 117.14(13)
N2 C1 H1 105.1(8)
N2 C1 C2 109.50(10)
N4 C1 N2 114.57(10)
N4 C1 H1 105.0(8)
N4 C1 C2 110.94(11)
C2 C1 H1 111.6(8)
C3 C2 C1 121.27(13)
C3 C2 C7 119.33(13)
C7 C2 C1 119.40(11)
C2 C3 H3 120.2
C4 C3 C2 119.64(15)
C4 C3 H3 120.2
C3 C4 H4 119.5
C5 C4 C3 120.95(15)
C5 C4 H4 119.5
C4 C5 H5 120.1
C6 C5 C4 119.80(15)
C6 C5 H5 120.1
C5 C6 H6 120.0
C5 C6 C7 120.06(15)
C7 C6 H6 120.0
C2 C7 C6 120.19(13)
C2 C7 C8 117.75(12)
C6 C7 C8 121.93(14)
N1 C8 C7 125.18(13)
N1 C8 H8 114.7(9)
C7 C8 H8 119.8(9)
N3 C9 N2 115.87(12)
N3 C9 C10 123.05(13)
C10 C9 N2 121.07(13)
C9 C10 H10 121.1
C11 C10 C9 117.71(15)
C11 C10 H10 121.1
C10 C11 H11 119.8
C10 C11 C12 120.31(16)
C12 C11 H11 119.8
C11 C12 H12 121.2
C13 C12 C11 117.57(15)
C13 C12 H12 121.2
N3 C13 C12 124.07(16)
N3 C13 H13 118.0
C12 C13 H13 118.0
N5 C14 C15 122.80(12)
N6 C14 N5 114.83(12)
N6 C14 C15 122.33(13)
C14 C15 H15 120.8
C16 C15 C14 118.50(14)
C16 C15 H15 120.8
C15 C16 H16 120.0
C17 C16 C15 119.91(15)
C17 C16 H16 120.0
C16 C17 H17 121.2
C18 C17 C16 117.59(14)
C18 C17 H17 121.2
N6 C18 C17 124.50(16)
N6 C18 H18 117.7
C17 C18 H18 117.7

loop_
_geom_bond_atom_site_label_1
_geom_bond_atom_site_label_2
_geom_bond_distance
N1 N2 1.3705(15)
N1 C8 1.2825(19)
N2 C1 1.4797(16)
N2 C9 1.3949(17)
N3 C9 1.3284(18)
N3 C13 1.3368(19)
N4 H4B 0.911(16)
N4 C1 1.4587(17)
N5 N4 1.4135(16)
N5 H5B 0.904(18)
N5 C14 1.3778(17)
N6 C18 1.340(2)
C1 H1 0.964(15)
C2 C1 1.5004(19)
C2 C3 1.3899(18)
C3 H3 0.9300
C3 C4 1.387(2)
C4 H4 0.9300
C4 C5 1.377(2)
C5 H5 0.9300
C6 C5 1.375(2)
C6 H6 0.9300
C7 C2 1.3920(19)
C7 C6 1.394(2)
C7 C8 1.448(2)
C8 H8 0.991(17)
C9 C10 1.3999(19)
C10 H10 0.9300
C10 C11 1.371(2)
C11 H11 0.9300
C12 C11 1.375(3)
C12 H12 0.9300
C13 C12 1.376(2)
C13 H13 0.9300
C14 N6 1.3361(17)
C14 C15 1.3962(19)
C15 H15 0.9300
C15 C16 1.373(2)
C16 H16 0.9300
C16 C17 1.376(2)
C17 H17 0.9300
C17 C18 1.368(2)
C18 H18 0.9300

loop_
_geom_torsion_atom_site_label_1
_geom_torsion_atom_site_label_2
_geom_torsion_atom_site_label_3
_geom_torsion_atom_site_label_4
_geom_torsion
N1 N2 C1 N4 -94.03(15)
N1 N2 C1 C2 31.33(17)
N1 N2 C9 N3 165.13(12)
N1 N2 C9 C10 -15.51(19)
N2 N1 C8 C7 -4.4(2)
N2 C9 C10 C11 -178.61(14)
N3 C9 C10 C11 0.7(2)
N3 C13 C12 C11 -0.2(3)
N4 N5 C14 N6 163.72(12)
N4 N5 C14 C15 -18.45(19)
N5 N4 C1 N2 58.84(15)
N5 N4 C1 C2 -65.76(13)
N5 C14 N6 C18 177.52(13)
N5 C14 C15 C16 -179.01(13)
N6 C14 C15 C16 -1.3(2)
C1 N2 C9 N3 -8.55(18)
C1 N2 C9 C10 170.81(13)
C1 C2 C3 C4 177.54(13)
C2 C3 C4 C5 0.0(2)
C2 C7 C6 C5 -0.8(2)
C2 C7 C8 N1 9.6(2)
C3 C2 C1 N2 156.83(12)
C3 C2 C1 N4 -75.74(15)
C3 C4 C5 C6 1.0(2)
C6 C7 C2 C1 -177.19(12)
C6 C7 C2 C3 1.8(2)
C6 C7 C8 N1 -166.23(15)
C7 C2 C1 N2 -24.22(16)
C7 C2 C1 N4 103.22(14)
C7 C2 C3 C4 -1.4(2)
C7 C6 C5 C4 -0.6(2)
C8 N1 N2 C1 -18.08(19)
C8 N1 N2 C9 168.53(13)
C8 C7 C2 C1 6.92(18)
C8 C7 C2 C3 -174.11(13)
C8 C7 C6 C5 174.94(14)
C9 N2 C1 N4 79.07(15)
C9 N2 C1 C2 -155.57(11)
C9 N3 C13 C12 1.6(2)
C9 C10 C11 C12 0.9(3)
C13 N3 C9 N2 177.44(13)
C13 N3 C9 C10 -1.9(2)
C13 C12 C11 C10 -1.1(3)
C14 N5 N4 C1 133.93(12)
C14 N6 C18 C17 2.0(2)
C14 C15 C16 C17 1.4(2)
C15 C14 N6 C18 -0.3(2)
C15 C16 C17 C18 0.1(2)
C16 C17 C18 N6 -1.9(3)
